data_2003551
loop_
_publ_author_name
'Kettmann, V.'
'Svetl\'ik, J.'
'Schantl, J. G.'

_publ_section_title
;
 4,5-Dihydro-5,5-dimethyl-3<i>H</i>-1,2,4-triazol-3-one 1-Oxide
;
_journal_issue 6
_journal_name_full 'Acta Crystallographica Section C'
_journal_page_first 1133
_journal_page_last 1135
_journal_paper_doi 10.1107/S0108270194011947
_journal_volume 51
_journal_year 1995
_chemical_formula_moiety 'C4 H7 N3 O2'
_chemical_formula_sum 'C4 H7 N3 O2'
_chemical_formula_weight 129.1
_space_group_IT_number 14
_symmetry_cell_setting monoclinic
_symmetry_space_group_name_Hall '-P 2ybc'
_symmetry_space_group_name_H-M 'P 1 21/c 1'
_atom_type_scat_source IntTabIV
_cell_angle_alpha 90.
_cell_angle_beta 94.39(5)
_cell_angle_gamma 90.
_cell_formula_units_Z 4
_cell_length_a 6.003(5)
_cell_length_b 8.301(6)
_cell_length_c 11.432(10)
_cell_measurement_reflns_used 22
_cell_measurement_temperature 293
_cell_measurement_theta_max 18
_cell_measurement_theta_min 5
_cell_volume 568.0(8)
_diffrn_measurement_device 'Syntex P2~1~'
_diffrn_measurement_method \q/2\q
_diffrn_radiation_type MoK\a
_diffrn_radiation_wavelength 0.71069
_diffrn_reflns_av_R_equivalents 0.024
_diffrn_reflns_limit_h_max 7
_diffrn_reflns_limit_h_min 0
_diffrn_reflns_limit_k_max 10
_diffrn_reflns_limit_k_min 0
_diffrn_reflns_limit_l_max 14
_diffrn_reflns_limit_l_min -14
_diffrn_reflns_number 1467
_diffrn_reflns_theta_max 25
_diffrn_standards_decay_% 4
_diffrn_standards_interval_time 100
_diffrn_standards_number 2
_exptl_absorpt_coefficient_mu 0.12
_exptl_absorpt_correction_type none
_exptl_crystal_colour colourless
_exptl_crystal_density_diffrn 1.51
_exptl_crystal_density_meas 1.80(1)
_exptl_crystal_density_method 'flotation in bromoform/cyclohexane'
_exptl_crystal_description prism
_exptl_crystal_size_max 0.40
_exptl_crystal_size_mid 0.20
_exptl_crystal_size_min 0.15
_refine_diff_density_max 0.22
_refine_diff_density_min -0.27
_refine_ls_extinction_method none
_refine_ls_goodness_of_fit_obs 1.23
_refine_ls_hydrogen_treatment refall
_refine_ls_number_parameters 128
_refine_ls_number_reflns 789
_refine_ls_R_factor_obs 0.062
_refine_ls_shift/esd_max 0.17
_refine_ls_structure_factor_coef F
_refine_ls_weighting_scheme ' unit if F~o~<18 and 18/F~o~ if F~o~>=18'
_refine_ls_wR_factor_obs 0.074
_reflns_number_observed 789
_reflns_number_total 1336
_reflns_observed_criterion I>=2\s(I)
_cod_data_source_file ha1112.cif
_cod_data_source_block ha1112a
_cod_original_sg_symbol_H-M 'P 21/c'
_cod_database_code 2003551

loop_
_symmetry_equiv_pos_as_xyz
x,y,z
x,1/2-y,1/2+z
-x,-y,-z
-x,1/2+y,1/2-z

loop_
_atom_site_label
_atom_site_fract_x
_atom_site_fract_y
_atom_site_fract_z
_atom_site_B_iso_or_equiv
N(1) .8394(4) .2834(3) .2479(2) 3.04(5)
O(1) .9375(4) .2026(3) .3209(2) 4.44(6)
N(2) .7165(4) .4024(3) .2684(2) 3.39(6)
C(3) .6343(4) .4593(3) .1583(2) 3.27(7)
O(3) .5077(4) .5703(3) .1487(2) 4.39(6)
N(4) .7167(4) .3728(3) .0753(2) 3.67(6)
C(5) .8578(5) .2493(3) .1207(2) 3.20(7)
C(51) .7702(5) .0843(3) .0924(3) 3.80(8)
C(52) 1.0926(6) .2746(4) .0980(3) 4.19(9)
H(N1) .5918(59) .3897(46) -.0369(33) 4.6(9)
H1(C51) .6073(42) .0610(32) .1134(23) 1.0(6)
H2(C51) .7129(46) .0748(33) -.0038(25) 1.5(6)
H3(C51) .8843(58) .0137(43) .1282(22) 3.9(9)
H1(C52) 1.0692(39) .2634(31) .0123(22) .4(5)
H2(C52) 1.1836(45) .2066(34) .1340(25) 1.6(6)
H3(C52) 1.2059(67) .3814(51) .1487(38) 5.6(11)

loop_
_geom_angle_atom_site_label_1
_geom_angle_atom_site_label_2
_geom_angle_atom_site_label_3
_geom_angle
_geom_angle_publ_flag
O(1) N(1) N(2) 125.1(2) yes
O(1) N(1) C(5) 120.4(2) yes
N(2) N(1) C(5) 114.5(2) yes
N(1) N(2) C(3) 105.5(2) yes
N(2) C(3) O(3) 121.4(3) yes
N(2) C(3) N(4) 109.7(2) yes
O(3) C(3) N(4) 128.9(3) yes
C(3) N(4) C(5) 112.5(2) yes
N(4) C(5) N(1) 97.7(2) yes
N(1) C(5) C(51) 109.5(2) yes
N(1) C(5) C(52) 106.8(2) yes
N(4) C(5) C(51) 113.4(2) yes
N(4) C(5) C(52) 113.0(2) yes
C(51) C(5) C(52) 114.8(3) yes

loop_
_geom_bond_atom_site_label_1
_geom_bond_atom_site_label_2
_geom_bond_distance
_geom_bond_publ_flag
N(1) N(2) 1.265(3) yes
N(1) O(1) 1.190(3) yes
N(2) C(3) 1.399(4) yes
C(3) O(3) 1.194(3) yes
C(3) N(4) 1.316(4) yes
N(4) C(5) 1.404(4) yes
C(5) N(1) 1.494(3) yes
C(5) C(51) 1.493(4) yes
C(5) C(52) 1.468(4) yes
